data_2012611
loop_
_publ_author_name
'Britton, Doyle'
'Mallory, Frank B.'
'Mallory, Clelia W.'

_publ_section_title
;
 The crystal packing of 4,7-dichloro- and
 4,7-dibromobenzo[<i>c</i>]furazan 1-oxide
;
_journal_issue 4
_journal_name_full 'Acta Crystallographica Section C'
_journal_page_first o235
_journal_page_last o238
_journal_paper_doi 10.1107/S0108270102003591
_journal_volume 58
_journal_year 2002
_chemical_formula_moiety 'C6 H2 Cl2 N2 O2'
_chemical_formula_sum 'C6 H2 Cl2 N2 O2'
_chemical_formula_weight 205.00
_chemical_name_systematic
;
4,7-dichlorobenzo[c]furazan 1-oxide, polymorph I
;
_space_group_IT_number 2
_symmetry_cell_setting triclinic
_symmetry_space_group_name_Hall '-P 1'
_symmetry_space_group_name_H-M 'P -1'
_atom_sites_solution_hydrogens geom
_atom_sites_solution_primary direct
_atom_sites_solution_secondary difmap
_audit_creation_method 'SHELXTL plus manual additions'
_cell_angle_alpha 92.100(10)
_cell_angle_beta 109.810(10)
_cell_angle_gamma 117.310(10)
_cell_formula_units_Z 2
_cell_length_a 7.357(2)
_cell_length_b 7.667(2)
_cell_length_c 8.190(2)
_cell_measurement_reflns_used 2332
_cell_measurement_temperature 173(2)
_cell_measurement_theta_max 27.5
_cell_measurement_theta_min 2.7
_cell_volume 375.84(18)
_computing_cell_refinement 'SAINT (Siemens, 1995)'
_computing_data_collection 'SMART (Siemens, 1995)'
_computing_data_reduction '[SADABS; Sheldrick (1996) and Blessing (1995)]'
_computing_molecular_graphics SHELXTL
_computing_publication_material SHELXTL
_computing_structure_refinement SHELXTL
_computing_structure_solution 'SHELXTL (Sheldrick, 1995)'
_diffrn_ambient_temperature 173(2)
_diffrn_measured_fraction_theta_full 0.981
_diffrn_measured_fraction_theta_max 0.981
_diffrn_measurement_device_type 'Siemens SMART CCD area-detector'
_diffrn_measurement_method '\w scans'
_diffrn_radiation_monochromator graphite
_diffrn_radiation_source 'fine-focus sealed tube'
_diffrn_radiation_type MoK\a
_diffrn_radiation_wavelength 0.71073
_diffrn_reflns_av_R_equivalents 0.021
_diffrn_reflns_av_sigmaI/netI 0.024
_diffrn_reflns_limit_h_max 9
_diffrn_reflns_limit_h_min -9
_diffrn_reflns_limit_k_max 9
_diffrn_reflns_limit_k_min -9
_diffrn_reflns_limit_l_max 10
_diffrn_reflns_limit_l_min -10
_diffrn_reflns_number 4117
_diffrn_reflns_theta_full 27.50
_diffrn_reflns_theta_max 27.50
_diffrn_reflns_theta_min 2.72
_diffrn_standards_decay_% <1
_diffrn_standards_interval_time 360
_diffrn_standards_number 76
_exptl_absorpt_coefficient_mu 0.815
_exptl_absorpt_correction_T_max 0.92
_exptl_absorpt_correction_T_min 0.78
_exptl_absorpt_correction_type multi-scan
_exptl_absorpt_process_details '[SADABS; Sheldrick (1996) and Blessing (1995)]'
_exptl_crystal_colour yellow
_exptl_crystal_density_diffrn 1.812
_exptl_crystal_density_meas ?
_exptl_crystal_density_method 'not measured'
_exptl_crystal_description prism
_exptl_crystal_F_000 204
_exptl_crystal_size_max 0.3
_exptl_crystal_size_mid 0.3
_exptl_crystal_size_min 0.1
_refine_diff_density_max 0.40
_refine_diff_density_min -0.34
_refine_ls_extinction_method none
_refine_ls_goodness_of_fit_ref 1.09
_refine_ls_hydrogen_treatment refall
_refine_ls_matrix_type full
_refine_ls_number_parameters 117
_refine_ls_number_reflns 1695
_refine_ls_number_restraints 0
_refine_ls_restrained_S_all 1.09
_refine_ls_R_factor_all 0.040
_refine_ls_R_factor_gt 0.034
_refine_ls_shift/su_max 0.001
_refine_ls_shift/su_mean 0.000
_refine_ls_structure_factor_coef Fsqd
_refine_ls_weighting_details 'calc w = 1/[\s^2^(Fo^2^)+(0.0591P)^2^+0.0163P] where P=(Fo^2^+2Fc^2^)/3'
_refine_ls_weighting_scheme calc
_refine_ls_wR_factor_gt 0.091
_refine_ls_wR_factor_ref 0.095
_reflns_number_gt 1447
_reflns_number_total 1695
_reflns_threshold_expression I>2\s(I)
_cod_data_source_file bk1639.cif
_cod_data_source_block DCL-I
_cod_depositor_comments
;
The following automatic conversions were performed:

'_exptl_crystal_density_meas' value 'not measured' was changed to '?'
- the value is perceived as not measured.

Automatic conversion script
Id: cif_fix_values 3008 2015-01-20 13:52:24Z robertas 
;
_cod_original_cell_volume 375.8(2)
_cod_database_code 2012611

loop_
_symmetry_equiv_pos_as_xyz
'x, y, z'
'-x, -y, -z'

loop_
_atom_site_label
_atom_site_fract_x
_atom_site_fract_y
_atom_site_fract_z
_atom_site_U_iso_or_equiv
_atom_site_adp_type
_atom_site_calc_flag
_atom_site_refinement_flags
_atom_site_occupancy
_atom_site_disorder_assembly
_atom_site_disorder_group
_atom_site_type_symbol
Cl3 0.78094(7) 0.99930(7) 1.20464(5) 0.03031(16) Uani d . 1 . . Cl
Cl6 0.35870(8) 0.62810(8) 0.37792(5) 0.03238(17) Uani d . 1 . . Cl
O1 0.0421(2) 0.31621(19) 0.54816(17) 0.0342(3) Uani d . 1 . . O
O2 0.1670(2) 0.42708(19) 0.85108(16) 0.0291(3) Uani d . 1 . . O
N1 0.1871(2) 0.4513(2) 0.68087(18) 0.0239(3) Uani d . 1 . . N
N2 0.3423(2) 0.5925(2) 0.98315(18) 0.0254(3) Uani d . 1 . . N
C1 0.3702(3) 0.6289(2) 0.7162(2) 0.0194(3) Uani d . 1 . . C
C2 0.4622(3) 0.7114(2) 0.9024(2) 0.0193(3) Uani d . 1 . . C
C3 0.6620(3) 0.9018(3) 0.9777(2) 0.0215(3) Uani d . 1 . . C
C4 0.7545(3) 1.0000(3) 0.8672(3) 0.0266(4) Uani d . 1 . . C
H4 0.881(3) 1.132(3) 0.910(3) 0.028(5) Uiso d . 1 . . H
C5 0.6581(3) 0.9150(3) 0.6790(2) 0.0265(4) Uani d . 1 . . C
H5 0.727(4) 0.983(3) 0.610(3) 0.037(6) Uiso d . 1 . . H
C6 0.4705(3) 0.7324(3) 0.6025(2) 0.0226(4) Uani d . 1 . . C

loop_
_atom_site_aniso_label
_atom_site_aniso_U_11
_atom_site_aniso_U_22
_atom_site_aniso_U_33
_atom_site_aniso_U_12
_atom_site_aniso_U_13
_atom_site_aniso_U_23
Cl3 0.0272(3) 0.0321(3) 0.0221(2) 0.0123(2) 0.00398(18) -0.00301(18)
Cl6 0.0452(3) 0.0417(3) 0.0188(2) 0.0263(2) 0.0156(2) 0.0094(2)
O1 0.0330(7) 0.0239(7) 0.0235(6) 0.0031(6) 0.0038(5) -0.0036(5)
O2 0.0281(7) 0.0229(6) 0.0246(6) 0.0021(5) 0.0129(5) 0.0068(5)
N1 0.0252(7) 0.0201(7) 0.0197(7) 0.0068(6) 0.0081(6) 0.0038(6)
N2 0.0254(7) 0.0250(8) 0.0197(7) 0.0067(6) 0.0106(6) 0.0050(6)
C1 0.0205(8) 0.0183(8) 0.0182(7) 0.0087(7) 0.0081(6) 0.0042(6)
C2 0.0202(8) 0.0202(8) 0.0194(8) 0.0104(7) 0.0094(6) 0.0054(6)
C3 0.0188(8) 0.0204(8) 0.0213(8) 0.0085(7) 0.0060(6) 0.0026(6)
C4 0.0209(8) 0.0214(9) 0.0323(9) 0.0065(7) 0.0106(7) 0.0078(7)
C5 0.0267(9) 0.0298(10) 0.0304(9) 0.0141(8) 0.0186(8) 0.0161(8)
C6 0.0277(9) 0.0272(9) 0.0206(8) 0.0163(7) 0.0139(7) 0.0101(7)

loop_
_atom_type_symbol
_atom_type_description
_atom_type_scat_dispersion_real
_atom_type_scat_dispersion_imag
_atom_type_scat_source
C C 0.0033 0.0016 'International Tables Vol C Tables 4.2.6.8 and 6.1.1.4'
H H 0.0000 0.0000 'International Tables Vol C Tables 4.2.6.8 and 6.1.1.4'
N N 0.0061 0.0033 'International Tables Vol C Tables 4.2.6.8 and 6.1.1.4'
O O 0.0106 0.0060 'International Tables Vol C Tables 4.2.6.8 and 6.1.1.4'
Cl Cl 0.1484 0.1585 'International Tables Vol C Tables 4.2.6.8 and 6.1.1.4'

loop_
_geom_angle_atom_site_label_1
_geom_angle_atom_site_label_2
_geom_angle_atom_site_label_3
_geom_angle
N2 O2 N1 109.32(12)
O1 N1 C1 136.55(15)
O1 N1 O2 117.61(14)
C1 N1 O2 105.83(12)
C2 N2 O2 105.49(13)
N1 C1 C2 107.03(14)
N1 C1 C6 131.03(15)
C2 C1 C6 121.94(15)
N2 C2 C1 112.33(15)
N2 C2 C3 128.64(15)
C1 C2 C3 119.03(14)
C4 C3 C2 118.37(15)
C4 C3 Cl3 122.13(14)
C2 C3 Cl3 119.50(12)
C3 C4 C5 121.80(17)
C3 C4 H4 121.2(12)
C5 C4 H4 116.9(12)
C6 C5 C4 121.71(16)
C6 C5 H5 118.9(14)
C4 C5 H5 119.3(14)
C5 C6 C1 117.13(15)
C5 C6 Cl6 121.67(13)
C1 C6 Cl6 121.20(14)

loop_
_geom_bond_atom_site_label_1
_geom_bond_atom_site_label_2
_geom_bond_site_symmetry_2
_geom_bond_distance
_geom_bond_publ_flag
Cl3 C3 . 1.7250(17) ?
Cl6 C6 . 1.7214(17) ?
O1 N1 . 1.2287(19) ?
O2 N2 . 1.3764(19) ?
O2 N1 . 1.4604(18) ?
N1 C1 . 1.333(2) ?
N2 C2 . 1.322(2) ?
C1 C2 . 1.421(2) ?
C1 C6 . 1.422(2) ?
C2 C3 . 1.422(2) ?
C3 C4 . 1.359(2) ?
C4 C5 . 1.437(3) ?
C4 H4 . 0.95(2) ?
C5 C6 . 1.354(3) ?
C5 H5 . 0.91(2) ?

loop_
_geom_torsion_atom_site_label_1
_geom_torsion_atom_site_label_2
_geom_torsion_atom_site_label_3
_geom_torsion_atom_site_label_4
_geom_torsion
N2 O2 N1 O1 -179.67(15)
N2 O2 N1 C1 -0.56(17)
N1 O2 N2 C2 0.27(17)
O1 N1 C1 C2 179.4(2)
O2 N1 C1 C2 0.58(17)
O1 N1 C1 C6 -0.3(4)
O2 N1 C1 C6 -179.11(17)
O2 N2 C2 C1 0.10(18)
O2 N2 C2 C3 -179.77(16)
N1 C1 C2 N2 -0.46(19)
C6 C1 C2 N2 179.27(16)
N1 C1 C2 C3 179.42(15)
C6 C1 C2 C3 -0.8(2)
N2 C2 C3 C4 -178.56(18)
C1 C2 C3 C4 1.6(2)
N2 C2 C3 Cl3 2.2(2)
C1 C2 C3 Cl3 -177.65(11)
C2 C3 C4 C5 -1.1(3)
Cl3 C3 C4 C5 178.10(13)
C3 C4 C5 C6 -0.2(3)
C4 C5 C6 C1 0.9(3)
C4 C5 C6 Cl6 -178.49(13)
N1 C1 C6 C5 179.25(17)
C2 C1 C6 C5 -0.4(3)
N1 C1 C6 Cl6 -1.3(3)
C2 C1 C6 Cl6 179.01(12)

loop_
_cod_related_entry_id
_cod_related_entry_database
_cod_related_entry_code
1 ChemSpider 4402005
